data_9010480
loop_
_publ_author_name
'Vulic, P.'
'Kahlenberg, V.'
'Konzett, J.'

_publ_section_title
;
 On the existence of a Na-deficient monoclinic trinepheline with composition
 Na7.85Al7.85Si8.15O32
;
_journal_name_full 'American Mineralogist'
_journal_page_first 1072
_journal_page_last 1079
_journal_paper_doi 10.2138/am.2008.2702
_journal_volume 93
_journal_year 2008
_chemical_compound_source Synthetic
_chemical_formula_sum 'Al Na0.981 O4 Si'
_chemical_name_mineral Nepheline
_space_group_IT_number 4
_symmetry_space_group_name_Hall 'P 2c'
_symmetry_space_group_name_H-M 'P 1 1 21'
_cell_angle_alpha 90
_cell_angle_beta 90
_cell_angle_gamma 119.788
_cell_length_a 9.9897
_cell_length_b 9.9622
_cell_length_c 24.979
_cell_formula_units_Z 24
_cell_volume 2157.432
_database_code_amcsd 0004612
_exptl_crystal_density_diffrn 2.616
_cod_original_cell_volume 2157.433
_cod_original_formula_sum 'Na.981 Al Si O4'
_cod_database_code 9010480

loop_
_space_group_symop_operation_xyz
x,y,z
-x,-y,1/2+z

loop_
_atom_site_aniso_label
_atom_site_aniso_U_11
_atom_site_aniso_U_22
_atom_site_aniso_U_33
_atom_site_aniso_U_12
_atom_site_aniso_U_13
_atom_site_aniso_U_23
Na1a 0.02300 0.02300 0.02600 0.01400 0.00000 0.00000
Na1b 0.02600 0.02400 0.01900 0.01100 -0.00300 -0.00700
Na1c 0.02200 0.03800 0.01800 0.01600 -0.00400 -0.00700
Na2a 0.02400 0.02800 0.01900 0.01200 -0.00100 -0.00300
Na2b 0.02200 0.04000 0.02000 0.02000 -0.00200 -0.00200
Na2c 0.03100 0.02400 0.02400 0.01500 0.00900 0.01200
Na3a 0.02100 0.01400 0.02400 0.00400 0.00200 -0.00200
Na3b 0.02100 0.02700 0.01700 0.01300 -0.00200 -0.00100
Na3c 0.02900 0.02300 0.02500 0.01000 0.00900 0.00300
Na4a 0.06600 0.06700 0.03700 0.03200 0.00000 -0.00200
Na4b 0.17400 0.09500 0.06200 0.11100 -0.05300 -0.05100
Na4c 0.05000 0.07400 0.05400 0.04300 -0.03000 -0.03600
Al1a 0.01200 0.00900 0.01000 0.00600 0.00000 0.00000
Al1b 0.01300 0.01200 0.01000 0.00700 0.00100 0.00000
Al1c 0.01100 0.01100 0.00900 0.00600 0.00000 0.00000
Al2a 0.01000 0.00900 0.01000 0.00400 -0.00100 0.00000
Al2b 0.01000 0.01100 0.01000 0.00500 0.00000 0.00000
Al2c 0.01100 0.01200 0.00800 0.00600 0.00000 -0.00100
Al3a 0.01400 0.01400 0.01000 0.00800 0.00200 0.00000
Al3b 0.01000 0.01000 0.01000 0.00400 0.00000 0.00000
Al3c 0.00900 0.00900 0.01100 0.00400 0.00200 0.00100
Al4a 0.00900 0.01100 0.01100 0.00500 0.00000 0.00100
Al4b 0.01000 0.01100 0.01100 0.00400 -0.00100 -0.00100
Al4c 0.01300 0.01200 0.01200 0.00800 -0.00300 -0.00100
Si1a 0.01400 0.01200 0.00900 0.00900 0.00100 0.00000
Si1b 0.01300 0.00900 0.01000 0.00500 -0.00100 -0.00100
Si1c 0.00900 0.00900 0.01000 0.00400 -0.00100 0.00000
Si2a 0.01000 0.00900 0.01300 0.00400 -0.00100 -0.00100
Si2b 0.01000 0.01000 0.01400 0.00500 0.00000 -0.00100
Si2c 0.01100 0.01100 0.01800 0.00700 -0.00100 0.00100
Si3a 0.00900 0.01100 0.01100 0.00500 -0.00100 0.00000
Si3b 0.01100 0.01100 0.01000 0.00700 0.00000 0.00000
Si3c 0.01300 0.00900 0.00900 0.00600 -0.00100 0.00000
Si4a 0.00800 0.00900 0.00900 0.00200 0.00000 0.00000
Si4b 0.01200 0.01200 0.00800 0.00700 -0.00100 0.00000
Si4c 0.01100 0.01000 0.01000 0.00500 -0.00100 0.00000
O1a 0.01800 0.01700 0.02900 0.01200 0.00500 0.00700
O1b 0.01700 0.01400 0.03300 0.00500 0.00800 0.00400
O1c 0.00800 0.01500 0.03200 0.00500 0.00100 0.00300
O2a 0.01000 0.02800 0.01900 0.00700 0.00000 0.00500
O2b 0.02200 0.02000 0.01300 0.01500 -0.00300 -0.00300
O2c 0.01900 0.01600 0.02600 0.00100 0.00000 0.00000
O3a 0.01700 0.02300 0.01300 0.01200 -0.00200 -0.00100
O3b 0.03200 0.02300 0.01300 0.02100 0.00200 0.00400
O3c 0.01200 0.01000 0.01900 0.00200 -0.00300 0.00100
O4a 0.01700 0.02500 0.01000 0.01400 -0.00100 -0.00100
O4b 0.03400 0.02000 0.01200 0.01900 0.00000 -0.00100
O4c 0.01500 0.02000 0.01000 0.00100 0.00100 0.00000
O5a 0.01500 0.01900 0.01200 0.00100 0.00000 -0.00400
O5b 0.03000 0.03500 0.01000 0.02500 -0.00400 -0.00300
O5c 0.03300 0.02400 0.00800 0.02000 0.00400 0.00000
O6a 0.04000 0.03300 0.01200 0.03200 -0.00700 -0.00500
O6b 0.02200 0.01400 0.01300 0.00200 0.00000 0.00100
O6c 0.00800 0.01000 0.01800 0.00200 0.00000 -0.00100
O7a 0.00800 0.01400 0.03300 0.00400 0.00200 0.00700
O7b 0.01500 0.01600 0.02900 0.00800 0.00900 -0.00100
O7c 0.01600 0.01700 0.03000 0.00900 0.00600 0.01100
O8a 0.01900 0.01000 0.01600 0.00400 0.00200 0.00200
O8b 0.01400 0.02600 0.01500 0.01100 0.00300 -0.00500
O8c 0.02900 0.02200 0.01100 0.01700 0.00000 -0.00100
O9a 0.01700 0.02400 0.01200 -0.00100 0.00400 0.00200
O9b 0.01400 0.02200 0.01100 0.00900 0.00000 0.00100
O9c 0.04700 0.02800 0.01100 0.03200 -0.00200 0.00000
O10a 0.01300 0.01700 0.04400 0.00700 0.00300 -0.00100
O10b 0.02900 0.01500 0.02400 0.01400 0.00100 -0.00300
O10c 0.01300 0.01400 0.02200 0.00100 -0.00100 0.00400
O11a 0.01600 0.01600 0.02400 0.00900 0.00400 0.00300
O11b 0.02300 0.01400 0.01900 0.01100 -0.00400 -0.00200
O11c 0.01000 0.01200 0.03400 0.00300 0.00100 -0.00300
O12a 0.01100 0.01800 0.05100 0.00500 -0.00100 -0.00400
O12b 0.01800 0.01600 0.02200 0.01200 -0.00600 -0.00500
O12c 0.02300 0.01100 0.02800 0.00600 -0.00200 -0.00100
O13a 0.02200 0.01000 0.01400 0.00300 0.00100 0.00000
O13b 0.01700 0.02600 0.01600 0.01100 -0.00200 -0.00300
O13c 0.01600 0.01600 0.00900 0.00900 -0.00500 -0.00200
O14a 0.02100 0.02300 0.01300 0.00500 -0.00100 0.00000
O14b 0.04000 0.03900 0.01600 0.02500 -0.00500 -0.00100
O14c 0.04600 0.06300 0.00600 0.03600 -0.00600 -0.00200
O15a 0.00900 0.02400 0.01200 0.00600 -0.00200 0.00100
O15b 0.02500 0.02100 0.01100 0.01900 -0.00200 -0.00100
O15c 0.01600 0.01000 0.01100 0.00300 0.00100 0.00000
O16a 0.01300 0.01200 0.04700 0.00600 0.00500 -0.00200
O16b 0.01300 0.01600 0.03200 0.00800 0.00400 0.00500
O16c 0.01100 0.01100 0.03600 0.00500 0.00500 -0.00300

loop_
_atom_site_label
_atom_site_fract_x
_atom_site_fract_y
_atom_site_fract_z
_atom_site_occupancy
_atom_site_U_iso_or_equiv
Na1a 0.99210 0.43660 0.97170 1.00000 0.02300
Na1b 0.56170 0.55000 0.63000 1.00000 0.02300
Na1c 0.54590 0.97630 0.80330 1.00000 0.02600
Na2a 0.53020 0.54970 0.97300 1.00000 0.02400
Na2b 0.45110 0.01470 0.64100 1.00000 0.02500
Na2c 0.95940 0.52730 0.80310 1.00000 0.02600
Na3a 0.44110 0.45270 0.81490 1.00000 0.02200
Na3b 0.42980 0.99310 0.97220 1.00000 0.02100
Na3c 0.03530 0.47020 0.64010 1.00000 0.02700
Na4a 0.96370 0.95960 0.97230 0.85200 0.05700
Na4b 0.98280 0.98420 0.64330 1.00000 0.09100
Na4c 0.04310 0.03550 0.79740 0.92300 0.05400
Al1a 0.65390 0.90270 0.91060 1.00000 0.01000
Al1b 0.11370 0.77670 0.58220 1.00000 0.01100
Al1c 0.76310 0.68090 0.74560 1.00000 0.01000
Al2a 0.08460 0.75360 0.90800 1.00000 0.01000
Al2b 0.24580 0.33010 0.57490 1.00000 0.01100
Al2c 0.37040 0.12900 0.74400 1.00000 0.01000
Al3a 0.20820 0.30540 0.91060 1.00000 0.01200
Al3b 0.67020 0.90540 0.57410 1.00000 0.01000
Al3c 0.90000 0.19920 0.73660 1.00000 0.01000
Al4a 0.67080 0.34240 0.90920 1.00000 0.01100
Al4b 0.68740 0.35750 0.57070 1.00000 0.01100
Al4c 0.29700 0.65500 0.74350 1.00000 0.01200
Si1a 0.75610 0.67220 0.86870 1.00000 0.01000
Si1b 0.64970 0.89960 0.03440 1.00000 0.01100
Si1c 0.09810 0.80310 0.70770 1.00000 0.01000
Si2a 0.66910 0.33810 0.03770 1.00000 0.01100
Si2b 0.70440 0.34940 0.70060 1.00000 0.01100
Si2c 0.31730 0.64530 0.87390 1.00000 0.01300
Si3a 0.08360 0.75480 0.03420 1.00000 0.01100
Si3b 0.23490 0.32090 0.69900 1.00000 0.01000
Si3c 0.33370 0.09670 0.86910 1.00000 0.01000
Si4a 0.88530 0.22660 0.86170 1.00000 0.01000
Si4b 0.79150 0.69320 0.53330 1.00000 0.01000
Si4c 0.63180 0.87520 0.70000 1.00000 0.01000
O1a 0.64500 0.49560 0.89040 1.00000 0.02000
O1b 0.47060 0.81680 0.05240 1.00000 0.02300
O1c 0.13800 0.68190 0.73670 1.00000 0.01800
O2a 0.05090 0.27010 0.57610 1.00000 0.02000
O2b 0.32640 0.27800 0.74330 1.00000 0.01600
O2c 0.21980 0.94640 0.90380 1.00000 0.02400
O3a 0.93330 0.71260 0.86480 1.00000 0.01700
O3b 0.71220 0.77850 0.03150 1.00000 0.02000
O3c 0.24310 0.97460 0.70390 1.00000 0.01500
O4a 0.69780 0.68690 0.80960 1.00000 0.01600
O4b 0.66660 0.97230 0.97500 1.00000 0.01900
O4c 0.04080 0.74500 0.64710 1.00000 0.01800
O5a 0.96130 0.25820 0.80250 1.00000 0.01800
O5b 0.23910 0.25940 0.97410 1.00000 0.02100
O5c 0.65410 0.94800 0.64060 1.00000 0.01900
O6a 0.74090 0.78820 0.91070 1.00000 0.02200
O6b 0.25110 0.96960 0.57800 1.00000 0.01900
O6c 0.96040 0.81180 0.73930 1.00000 0.01300
O7a 0.33050 0.50290 0.90020 1.00000 0.01900
O7b 0.50860 0.17710 0.04410 1.00000 0.02000
O7c 0.85350 0.32750 0.70620 1.00000 0.02000
O8a 0.77860 0.06730 0.53670 1.00000 0.01600
O8b 0.05150 0.19490 0.70260 1.00000 0.01800
O8c 0.25630 0.20630 0.86440 1.00000 0.01900
O9a 0.01720 0.71790 0.97390 1.00000 0.02300
O9b 0.29930 0.31360 0.63990 1.00000 0.01600
O9c 0.35680 0.05640 0.80860 1.00000 0.02300
O10a 0.85650 0.36440 0.55010 1.00000 0.02500
O10b 0.25810 0.49120 0.70770 1.00000 0.02200
O10c 0.49730 0.17660 0.89950 1.00000 0.01900
O11a 0.82040 0.34370 0.87320 1.00000 0.01900
O11b 0.67260 0.50940 0.54250 1.00000 0.01800
O11c 0.45930 0.82180 0.72040 1.00000 0.02000
O12a 0.46260 0.80760 0.89200 1.00000 0.02800
O12b 0.80600 0.34230 0.07430 1.00000 0.01700
O12c 0.72850 0.49340 0.73750 1.00000 0.02200
O13a 0.74420 0.05080 0.86500 1.00000 0.01800
O13b 0.96540 0.72770 0.53630 1.00000 0.01900
O13c 0.66460 0.73010 0.69900 1.00000 0.01300
O14a 0.72320 0.35820 0.97590 1.00000 0.02200
O14b 0.68610 0.38540 0.63990 1.00000 0.02900
O14c 0.32310 0.62730 0.81060 1.00000 0.03400
O15a 0.01440 0.25270 0.90600 1.00000 0.01600
O15b 0.75800 0.79150 0.57800 1.00000 0.01600
O15c 0.75100 0.00750 0.74030 1.00000 0.01400
O16a 0.15710 0.63400 0.89170 1.00000 0.02400
O16b 0.35880 0.52000 0.55570 1.00000 0.02100
O16c 0.55360 0.19150 0.71930 1.00000 0.02000

loop_
_cod_related_entry_id
_cod_related_entry_database
_cod_related_entry_code
1 AMCSD 0004612
